data_7251311
loop_
_publ_author_name
'Khan, Md. Adnan'
'Shruti, Sonal'
'Sengupta, Swaraj'
'Khan, Sahanwaj'
'Bhardwaj, Prabhakar'
'Kumar, Pankaj'
'Naskar, Subhendu'

_publ_section_title
;
 Water-soluble binuclear aquo Cu(ii) complex with an amide ligand as an
 electrocatalyst for the OER, HER and CO2RR
;
_journal_issue 54
_journal_name_full 'RSC Advances'
_journal_page_first 46425
_journal_page_last 46433
_journal_paper_doi 10.1039/D5RA07824E
_journal_volume 15
_journal_year 2025
_chemical_formula_moiety 'C13 H11 Cu N3 O4, 2(H2 O)'
_chemical_formula_sum 'C13 H15 Cu N3 O6'
_chemical_formula_weight 372.82
_space_group_crystal_system monoclinic
_space_group_IT_number 14
_space_group_name_Hall '-P 2yn'
_space_group_name_H-M_alt 'P 1 21/n 1'
_atom_sites_solution_hydrogens mixed
_atom_sites_solution_primary dual
_audit_creation_date 2023-01-19
_audit_creation_method
;
Olex2 1.2-ac3
(compiled 2017.01.05 svn.r3372 for Rigaku Oxford Diffraction, GUI svn.r5289)
;
_audit_update_record
;
2024-10-05 deposited with the CCDC.	2025-11-05 downloaded from the CCDC.
;
_cell_angle_alpha 90
_cell_angle_beta 97.043(3)
_cell_angle_gamma 90
_cell_formula_units_Z 4
_cell_length_a 8.5673(3)
_cell_length_b 10.4935(4)
_cell_length_c 16.3022(7)
_cell_measurement_reflns_used 3963
_cell_measurement_temperature 298(2)
_cell_measurement_theta_max 29.1640
_cell_measurement_theta_min 3.7660
_cell_volume 1454.52(10)
_computing_cell_refinement 'CrysAlisPro 1.171.38.46 (Rigaku OD, 2015)'
_computing_data_collection 'CrysAlisPro 1.171.38.46 (Rigaku OD, 2015)'
_computing_data_reduction 'CrysAlisPro 1.171.38.46 (Rigaku OD, 2015)'
_computing_molecular_graphics 'Olex2 (Dolomanov et al., 2009)'
_computing_publication_material 'Olex2 (Dolomanov et al., 2009)'
_computing_structure_refinement 'ShelXL (Sheldrick, 2015)'
_computing_structure_solution 'ShelXT (Sheldrick, 2015)'
_diffrn_ambient_temperature 298.15
_diffrn_detector 'CCD plate'
_diffrn_detector_area_resol_mean 10.4324
_diffrn_detector_type Atlas
_diffrn_measured_fraction_theta_full 0.993
_diffrn_measured_fraction_theta_max 0.993
_diffrn_measurement_details
;
List of Runs (angles in degrees, time in seconds):

  # Type    Start    End  Width  t~exp~   \w     \q     \k     \f   Frames
#--------------------------------------------------------------------------
  1  \w    -19.00  79.00   1.00  140.15    --   10.07  77.00 120.00   98
  2  \w    -38.00  30.00   1.00  140.15    --   10.07 -38.00 -30.00   68
;
_diffrn_measurement_device 'four-circle diffractometer'
_diffrn_measurement_device_type 'Xcalibur, Atlas'
_diffrn_measurement_method '\w scans'
_diffrn_orient_matrix_type 'CrysAlisPro convention (1999,Acta A55,543-557)'
_diffrn_orient_matrix_UB_11 0.0243745000
_diffrn_orient_matrix_UB_12 -0.0112009000
_diffrn_orient_matrix_UB_13 -0.0394191000
_diffrn_orient_matrix_UB_21 0.0019069000
_diffrn_orient_matrix_UB_22 -0.0664389000
_diffrn_orient_matrix_UB_23 0.0079771000
_diffrn_orient_matrix_UB_31 -0.0797471000
_diffrn_orient_matrix_UB_32 -0.0050452000
_diffrn_orient_matrix_UB_33 -0.0175205000
_diffrn_radiation_monochromator graphite
_diffrn_radiation_probe x-ray
_diffrn_radiation_type MoK\a
_diffrn_radiation_wavelength 0.71073
_diffrn_reflns_av_R_equivalents 0.0213
_diffrn_reflns_av_unetI/netI 0.0278
_diffrn_reflns_Laue_measured_fraction_full 0.993
_diffrn_reflns_Laue_measured_fraction_max 0.993
_diffrn_reflns_limit_h_max 10
_diffrn_reflns_limit_h_min -8
_diffrn_reflns_limit_k_max 12
_diffrn_reflns_limit_k_min -11
_diffrn_reflns_limit_l_max 13
_diffrn_reflns_limit_l_min -19
_diffrn_reflns_number 5941
_diffrn_reflns_point_group_measured_fraction_full 0.993
_diffrn_reflns_point_group_measured_fraction_max 0.993
_diffrn_reflns_theta_full 24.997
_diffrn_reflns_theta_max 24.997
_diffrn_reflns_theta_min 3.440
_diffrn_source 'fine-focus sealed X-ray tube'
_diffrn_source_type 'Enhance (Mo) X-ray Source'
_exptl_absorpt_coefficient_mu 1.538
_exptl_absorpt_correction_T_max 1.00000
_exptl_absorpt_correction_T_min 0.95079
_exptl_absorpt_correction_type multi-scan
_exptl_absorpt_process_details
;
CrysAlisPro 1.171.38.46 (Rigaku Oxford Diffraction, 2015)
Empirical absorption correction using spherical harmonics,
 implemented in SCALE3 ABSPACK scaling algorithm.
;
_exptl_crystal_colour 'clear dark green'
_exptl_crystal_colour_lustre clear
_exptl_crystal_colour_modifier dark
_exptl_crystal_colour_primary green
_exptl_crystal_density_diffrn 1.702
_exptl_crystal_description plate
_exptl_crystal_F_000 764
_exptl_crystal_size_max 0.3
_exptl_crystal_size_mid 0.2
_exptl_crystal_size_min 0.1
_refine_diff_density_max 0.299
_refine_diff_density_min -0.329
_refine_diff_density_rms 0.056
_refine_ls_extinction_method none
_refine_ls_goodness_of_fit_ref 1.045
_refine_ls_hydrogen_treatment mixed
_refine_ls_matrix_type full
_refine_ls_number_parameters 219
_refine_ls_number_reflns 2540
_refine_ls_number_restraints 0
_refine_ls_restrained_S_all 1.045
_refine_ls_R_factor_all 0.0337
_refine_ls_R_factor_gt 0.0295
_refine_ls_shift/su_max 0.000
_refine_ls_shift/su_mean 0.000
_refine_ls_structure_factor_coef Fsqd
_refine_ls_weighting_details 'w=1/[\s^2^(Fo^2^)+(0.0385P)^2^+0.5895P] where P=(Fo^2^+2Fc^2^)/3'
_refine_ls_weighting_scheme calc
_refine_ls_wR_factor_gt 0.0723
_refine_ls_wR_factor_ref 0.0755
_reflns_Friedel_coverage 0.000
_reflns_number_gt 2282
_reflns_number_total 2540
_reflns_threshold_expression 'I > 2\s(I)'
_cod_data_source_file d5ra07824e2.cif
_cod_data_source_block amide2cu
_cod_database_code 7251311
_shelx_shelxl_version_number 2018/3
_chemical_oxdiff_formula 'C12 H7 Cu1 N3 O3 '
_shelx_space_group_comment
;
The symmetry employed for this shelxl refinement is uniquely defined
by the following loop, which should always be used as a source of
symmetry information in preference to the above space-group names.
They are only intended as comments.
;
_reflns_odcompleteness_completeness 99.56
_reflns_odcompleteness_iscentric 1
_reflns_odcompleteness_theta 26.32
_olex2_refinement_description
;
1. Fixed Uiso
 At 1.2 times of:
  All C(H) groups, All C(H,H) groups
 At 1.5 times of:
  All O(H) groups, All O(H,H) groups
2.a Free rotating group:
 O5(H5A,H5B), O6(H6A,H6B)
2.b Rotating group:
 O4(H4A)
2.c Secondary CH2 refined with riding coordinates:
 C8(H8A,H8B)
2.d Aromatic/amide H refined with riding coordinates:
 C5(H5), C4(H4), C3(H3), C10(H10), C13(H13), C11(H11), C12(H12)
;
_olex2_date_sample_data_collection 2022-07-07
_olex2_submission_special_instructions 'No special instructions were received'
_oxdiff_exptl_absorpt_empirical_details
;
Empirical correction (ABSPACK) includes:
- Absorption correction using spherical harmonics
- Frame scaling
;
_oxdiff_exptl_absorpt_empirical_full_max 1.059
_oxdiff_exptl_absorpt_empirical_full_min 0.941

loop_
_space_group_symop_operation_xyz
'x, y, z'
'-x+1/2, y+1/2, -z+1/2'
'-x, -y, -z'
'x-1/2, -y-1/2, z-1/2'

loop_
_atom_site_label
_atom_site_type_symbol
_atom_site_fract_x
_atom_site_fract_y
_atom_site_fract_z
_atom_site_U_iso_or_equiv
_atom_site_adp_type
_atom_site_occupancy
_atom_site_site_symmetry_order
_atom_site_calc_flag
_atom_site_refinement_flags_posn
_atom_site_refinement_flags_adp
_atom_site_refinement_flags_occupancy
_atom_site_disorder_assembly
_atom_site_disorder_group
Cu1 Cu 0.34936(3) 0.20788(2) 0.46347(2) 0.02933(12) Uani 1 1 d . . . . .
O4 O 0.4828(2) 0.10549(17) 0.40020(14) 0.0385(4) Uani 1 1 d . . . . .
H4A H 0.474036 0.026403 0.411894 0.058 Uiso 1 1 d GR . . . .
O3 O 0.14771(18) 0.45863(16) 0.61466(11) 0.0387(4) Uani 1 1 d . . . . .
O2 O 0.5659(2) 0.16748(17) 0.69966(12) 0.0502(5) Uani 1 1 d . . . . .
N1 N 0.2131(2) 0.29872(17) 0.53061(12) 0.0288(4) Uani 1 1 d . . . . .
O5 O 0.5572(2) 0.1756(2) 0.25388(13) 0.0522(5) Uani 1 1 d . . . . .
H5A H 0.635625 0.224072 0.267339 0.078 Uiso 1 1 d G . . . .
H5B H 0.576475 0.127088 0.214559 0.078 Uiso 1 1 d G . . . .
N2 N 0.1452(2) 0.12890(18) 0.41428(12) 0.0319(4) Uani 1 1 d . . . . .
O6 O 0.1864(3) 0.6739(2) 0.70768(16) 0.0646(6) Uani 1 1 d . . . . .
H6A H 0.100610 0.684971 0.727895 0.097 Uiso 1 1 d G . . . .
H6B H 0.179844 0.607028 0.678057 0.097 Uiso 1 1 d G . . . .
C6 C 0.4159(2) 0.4369(2) 0.59656(13) 0.0253(5) Uani 1 1 d . . . . .
C7 C 0.2468(2) 0.3955(2) 0.58062(14) 0.0268(5) Uani 1 1 d . . . . .
C1 C 0.5328(3) 0.2144(2) 0.63107(15) 0.0310(5) Uani 1 1 d . . . . .
C5 C 0.4471(2) 0.5662(2) 0.58733(13) 0.0259(5) Uani 1 1 d . . . . .
H5 H 0.362259 0.620269 0.572681 0.031 Uiso 1 1 calc R . . . .
C2 C 0.5433(3) 0.3571(2) 0.62167(13) 0.0275(5) Uani 1 1 d . . . . .
C9 C 0.0201(3) 0.1634(2) 0.45114(15) 0.0313(5) Uani 1 1 d . . . . .
C4 C 0.7100(3) 0.5401(2) 0.62613(15) 0.0353(6) Uani 1 1 d . . . . .
H4 H 0.810186 0.574907 0.637021 0.042 Uiso 1 1 calc R . . . .
C3 C 0.6911(3) 0.4121(2) 0.63942(15) 0.0346(6) Uani 1 1 d . . . . .
H3 H 0.776815 0.362402 0.660208 0.041 Uiso 1 1 calc R . . . .
C8 C 0.0447(3) 0.2686(2) 0.51329(17) 0.0347(6) Uani 1 1 d . . . . .
H8A H -0.012651 0.343792 0.492166 0.042 Uiso 1 1 calc R . . . .
H8B H 0.004811 0.242955 0.563945 0.042 Uiso 1 1 calc R . . . .
C10 C -0.1250(3) 0.1053(2) 0.43158(18) 0.0406(6) Uani 1 1 d . . . . .
H10 H -0.209875 0.128326 0.458912 0.049 Uiso 1 1 calc R . . . .
C13 C 0.1275(3) 0.0383(3) 0.35522(16) 0.0420(6) Uani 1 1 d . . . . .
H13 H 0.214106 0.014355 0.329589 0.050 Uiso 1 1 calc R . . . .
C11 C -0.1415(3) 0.0135(3) 0.37140(18) 0.0450(7) Uani 1 1 d . . . . .
H11 H -0.238086 -0.026250 0.357352 0.054 Uiso 1 1 calc R . . . .
C12 C -0.0145(3) -0.0195(3) 0.33184(18) 0.0487(7) Uani 1 1 d . . . . .
H12 H -0.024727 -0.080054 0.289892 0.058 Uiso 1 1 calc R . . . .
O1 O 0.4983(2) 0.15057(15) 0.56486(11) 0.0398(4) Uani 1 1 d . . . . .
N3 N 0.5901(2) 0.61707(17) 0.59811(12) 0.0299(4) Uani 1 1 d . . . . .
H4B H 0.493(3) 0.124(3) 0.3582(19) 0.040(10) Uiso 1 1 d . . . . .

loop_
_atom_site_aniso_label
_atom_site_aniso_U_11
_atom_site_aniso_U_22
_atom_site_aniso_U_33
_atom_site_aniso_U_23
_atom_site_aniso_U_13
_atom_site_aniso_U_12
Cu1 0.02708(17) 0.02393(18) 0.0381(2) -0.00657(11) 0.00838(12) -0.00255(11)
O4 0.0454(10) 0.0274(9) 0.0465(13) -0.0019(9) 0.0209(9) 0.0016(8)
O3 0.0328(9) 0.0364(9) 0.0491(11) -0.0122(8) 0.0139(7) 0.0018(8)
O2 0.0739(13) 0.0373(10) 0.0393(11) 0.0138(9) 0.0068(9) 0.0063(10)
N1 0.0245(9) 0.0260(10) 0.0370(12) -0.0053(8) 0.0082(8) -0.0036(8)
O5 0.0628(13) 0.0495(12) 0.0462(13) -0.0009(9) 0.0145(10) 0.0040(10)
N2 0.0306(10) 0.0321(10) 0.0327(11) -0.0026(9) 0.0026(8) -0.0051(9)
O6 0.0806(16) 0.0494(12) 0.0680(16) -0.0190(11) 0.0256(12) -0.0114(12)
C6 0.0314(11) 0.0239(11) 0.0214(11) -0.0042(9) 0.0070(8) -0.0022(9)
C7 0.0292(11) 0.0227(11) 0.0292(13) 0.0040(10) 0.0068(9) -0.0011(10)
C1 0.0292(12) 0.0272(12) 0.0369(14) 0.0028(11) 0.0057(10) 0.0025(10)
C5 0.0293(11) 0.0234(11) 0.0260(12) -0.0005(9) 0.0072(9) 0.0014(9)
C2 0.0347(12) 0.0260(12) 0.0223(12) 0.0002(9) 0.0052(9) 0.0008(10)
C9 0.0277(11) 0.0280(12) 0.0371(14) 0.0047(11) -0.0008(9) -0.0010(10)
C4 0.0323(12) 0.0348(13) 0.0378(14) 0.0003(11) -0.0005(10) -0.0075(11)
C3 0.0317(12) 0.0326(13) 0.0379(14) 0.0040(11) -0.0017(10) 0.0028(10)
C8 0.0259(12) 0.0315(13) 0.0473(15) -0.0034(11) 0.0066(10) -0.0010(10)
C10 0.0290(12) 0.0379(14) 0.0535(17) 0.0028(13) -0.0004(11) -0.0022(11)
C13 0.0418(14) 0.0461(15) 0.0377(15) -0.0105(13) 0.0037(11) -0.0051(12)
C11 0.0338(13) 0.0401(15) 0.0574(18) 0.0002(13) -0.0097(12) -0.0090(12)
C12 0.0531(16) 0.0449(16) 0.0454(17) -0.0126(13) -0.0051(13) -0.0098(13)
O1 0.0499(10) 0.0247(9) 0.0423(11) -0.0015(8) -0.0039(8) 0.0068(8)
N3 0.0360(10) 0.0238(9) 0.0305(11) -0.0014(8) 0.0059(8) -0.0037(9)

loop_
_atom_type_symbol
_atom_type_description
_atom_type_scat_dispersion_real
_atom_type_scat_dispersion_imag
_atom_type_scat_source
C C 0.0033 0.0016 'International Tables Vol C Tables 4.2.6.8 and 6.1.1.4'
H H 0.0000 0.0000 'International Tables Vol C Tables 4.2.6.8 and 6.1.1.4'
Cu Cu 0.3201 1.2651 'International Tables Vol C Tables 4.2.6.8 and 6.1.1.4'
N N 0.0061 0.0033 'International Tables Vol C Tables 4.2.6.8 and 6.1.1.4'
O O 0.0106 0.0060 'International Tables Vol C Tables 4.2.6.8 and 6.1.1.4'

loop_
_geom_angle_atom_site_label_1
_geom_angle_atom_site_label_2
_geom_angle_atom_site_label_3
_geom_angle
_geom_angle_site_symmetry_1
_geom_angle_site_symmetry_3
_geom_angle_publ_flag
O4 Cu1 N2 95.70(8) . . ?
O4 Cu1 O1 85.27(8) . . ?
O4 Cu1 N3 91.86(8) . 3_666 ?
N1 Cu1 O4 175.89(8) . . ?
N1 Cu1 N2 82.75(8) . . ?
N1 Cu1 O1 92.71(8) . . ?
N1 Cu1 N3 92.24(7) . 3_666 ?
N2 Cu1 O1 128.72(8) . . ?
N2 Cu1 N3 114.00(8) . 3_666 ?
O1 Cu1 N3 117.22(7) . 3_666 ?
C7 N1 Cu1 128.89(15) . . ?
C7 N1 C8 114.91(19) . . ?
C8 N1 Cu1 115.42(14) . . ?
C9 N2 Cu1 114.45(15) . . ?
C9 N2 C13 118.9(2) . . ?
C13 N2 Cu1 126.29(16) . . ?
C5 C6 C7 117.08(19) . . ?
C5 C6 C2 117.5(2) . . ?
C2 C6 C7 125.4(2) . . ?
O3 C7 N1 125.0(2) . . ?
O3 C7 C6 117.36(19) . . ?
N1 C7 C6 117.66(19) . . ?
O2 C1 C2 118.8(2) . . ?
O2 C1 O1 124.6(2) . . ?
O1 C1 C2 116.5(2) . . ?
N3 C5 C6 124.2(2) . . ?
C6 C2 C1 124.8(2) . . ?
C3 C2 C6 118.1(2) . . ?
C3 C2 C1 117.07(19) . . ?
N2 C9 C8 116.63(19) . . ?
N2 C9 C10 121.4(2) . . ?
C10 C9 C8 121.9(2) . . ?
N3 C4 C3 122.9(2) . . ?
C4 C3 C2 119.7(2) . . ?
N1 C8 C9 110.03(19) . . ?
C11 C10 C9 119.0(3) . . ?
N2 C13 C12 122.0(2) . . ?
C10 C11 C12 119.6(2) . . ?
C13 C12 C11 119.0(3) . . ?
C1 O1 Cu1 125.84(14) . . ?
C5 N3 Cu1 122.95(15) . 3_666 ?
C5 N3 C4 117.25(19) . . ?
C4 N3 Cu1 116.59(15) . 3_666 ?

loop_
_geom_bond_atom_site_label_1
_geom_bond_atom_site_label_2
_geom_bond_distance
_geom_bond_site_symmetry_2
_geom_bond_publ_flag
Cu1 O4 1.9530(18) . ?
Cu1 N1 1.9447(19) . ?
Cu1 N2 2.0111(18) . ?
Cu1 O1 2.0507(17) . ?
Cu1 N3 2.1860(19) 3_666 ?
O3 C7 1.258(3) . ?
O2 C1 1.223(3) . ?
N1 C7 1.312(3) . ?
N1 C8 1.470(3) . ?
N2 C9 1.342(3) . ?
N2 C13 1.348(3) . ?
C6 C7 1.505(3) . ?
C6 C5 1.394(3) . ?
C6 C2 1.396(3) . ?
C1 C2 1.509(3) . ?
C1 O1 1.274(3) . ?
C5 N3 1.329(3) . ?
C2 C3 1.389(3) . ?
C9 C8 1.496(3) . ?
C9 C10 1.386(3) . ?
C4 C3 1.373(3) . ?
C4 N3 1.342(3) . ?
C10 C11 1.370(4) . ?
C13 C12 1.370(4) . ?
C11 C12 1.376(4) . ?

loop_
_geom_torsion_atom_site_label_1
_geom_torsion_atom_site_label_2
_geom_torsion_atom_site_label_3
_geom_torsion_atom_site_label_4
_geom_torsion
_geom_torsion_site_symmetry_1
_geom_torsion_site_symmetry_2
_geom_torsion_site_symmetry_3
_geom_torsion_site_symmetry_4
_geom_torsion_publ_flag
Cu1 N1 C7 O3 171.29(17) . . . . ?
Cu1 N1 C7 C6 -6.8(3) . . . . ?
Cu1 N1 C8 C9 5.1(3) . . . . ?
Cu1 N2 C9 C8 9.1(3) . . . . ?
Cu1 N2 C9 C10 -171.72(19) . . . . ?
Cu1 N2 C13 C12 172.9(2) . . . . ?
O2 C1 C2 C6 -116.4(3) . . . . ?
O2 C1 C2 C3 63.7(3) . . . . ?
O2 C1 O1 Cu1 149.4(2) . . . . ?
N2 C9 C8 N1 -9.2(3) . . . . ?
N2 C9 C10 C11 -2.1(4) . . . . ?
N2 C13 C12 C11 -1.8(4) . . . . ?
C6 C5 N3 Cu1 153.42(17) . . . 3_666 ?
C6 C5 N3 C4 -5.6(3) . . . . ?
C6 C2 C3 C4 -4.8(3) . . . . ?
C7 N1 C8 C9 175.9(2) . . . . ?
C7 C6 C5 N3 -179.1(2) . . . . ?
C7 C6 C2 C1 4.6(3) . . . . ?
C7 C6 C2 C3 -175.5(2) . . . . ?
C1 C2 C3 C4 175.2(2) . . . . ?
C5 C6 C7 O3 -48.4(3) . . . . ?
C5 C6 C7 N1 129.8(2) . . . . ?
C5 C6 C2 C1 -177.1(2) . . . . ?
C5 C6 C2 C3 2.9(3) . . . . ?
C2 C6 C7 O3 130.0(2) . . . . ?
C2 C6 C7 N1 -51.8(3) . . . . ?
C2 C6 C5 N3 2.4(3) . . . . ?
C2 C1 O1 Cu1 -34.9(3) . . . . ?
C9 N2 C13 C12 0.0(4) . . . . ?
C9 C10 C11 C12 0.2(4) . . . . ?
C3 C4 N3 Cu1 -156.8(2) . . . 3_666 ?
C3 C4 N3 C5 3.5(3) . . . . ?
C8 N1 C7 O3 2.0(3) . . . . ?
C8 N1 C7 C6 -176.07(19) . . . . ?
C8 C9 C10 C11 177.0(2) . . . . ?
C10 C9 C8 N1 171.6(2) . . . . ?
C10 C11 C12 C13 1.7(4) . . . . ?
C13 N2 C9 C8 -177.2(2) . . . . ?
C13 N2 C9 C10 2.0(4) . . . . ?
O1 C1 C2 C6 67.7(3) . . . . ?
O1 C1 C2 C3 -112.3(2) . . . . ?
N3 C4 C3 C2 1.6(4) . . . . ?
